data_4111119
loop_
_publ_author_name
'Joan Vignolle'
'Bruno Donnadieu'
'Didier Bourissou'
'Mich\`ele Soleilhavoup'
'Guy Bertrand'

_publ_contact_author 'Prof G. Bertrand'
_publ_contact_author_address
;
University of California
UCR-CNRS Joint Research Lab
(UMR 2282) 
Department of Chemistry
Riverside, CA 92521 USA 
;
_publ_contact_author_email ' guy.bertrand@ucr.edu '
_publ_contact_author_fax 951-827-4713
_publ_section_title
;
 Cyclic C-Amino Phosphorus Ylides as a Source of Bidentate Heteroditopic
 Ligands (Phosphine/Aminocarbene) for Transition Metals
;
_journal_name_full 'Journal of the American Chemical Society'
_journal_page_first 14810
_journal_page_last 14811
_journal_paper_doi 10.1021/ja0662725
_journal_volume 128
_journal_year 2006
_chemical_formula_sum 'C39 H40 F3 N O3 P Rh S'
_chemical_formula_weight 793.66
_chemical_name_systematic
;
 ?
;
_space_group_IT_number 2
_symmetry_cell_setting triclinic
_symmetry_space_group_name_Hall '-P 1'
_symmetry_space_group_name_H-M 'P -1'
_atom_sites_solution_hydrogens geom
_atom_sites_solution_primary direct
_atom_sites_solution_secondary difmap
_audit_creation_method SHELXL-97
_cell_angle_alpha 80.935(2)
_cell_angle_beta 71.599(2)
_cell_angle_gamma 78.763(2)
_cell_formula_units_Z 2
_cell_length_a 10.2004(15)
_cell_length_b 13.1685(19)
_cell_length_c 14.655(2)
_cell_measurement_reflns_used 2211
_cell_measurement_temperature 100(2)
_cell_measurement_theta_max 23.82
_cell_measurement_theta_min 2.20
_cell_volume 1822.3(5)
_computing_cell_refinement 'Bruker SMART'
_computing_data_collection 'Bruker SMART'
_computing_data_reduction 'Bruker SAINT'
_computing_molecular_graphics 'Bruker SHELXTL'
_computing_publication_material 'Bruker SHELXTL'
_computing_structure_refinement 'SHELXL-97 (Sheldrick, 1997)'
_computing_structure_solution 'Sir 97'
_diffrn_ambient_temperature 100(2)
_diffrn_measured_fraction_theta_full 0.982
_diffrn_measured_fraction_theta_max 0.982
_diffrn_measurement_device_type 'CCD area detector'
_diffrn_measurement_method 'phi and omega scans'
_diffrn_radiation_monochromator graphite
_diffrn_radiation_source 'fine-focus sealed tube'
_diffrn_radiation_type MoK\a
_diffrn_radiation_wavelength 0.71073
_diffrn_reflns_av_R_equivalents 0.0602
_diffrn_reflns_av_sigmaI/netI 0.0988
_diffrn_reflns_limit_h_max 11
_diffrn_reflns_limit_h_min -9
_diffrn_reflns_limit_k_max 14
_diffrn_reflns_limit_k_min -14
_diffrn_reflns_limit_l_max 16
_diffrn_reflns_limit_l_min -16
_diffrn_reflns_number 10451
_diffrn_reflns_theta_full 23.25
_diffrn_reflns_theta_max 23.25
_diffrn_reflns_theta_min 1.47
_exptl_absorpt_coefficient_mu 0.623
_exptl_absorpt_correction_T_max 0.9695
_exptl_absorpt_correction_T_min 0.9123
_exptl_absorpt_correction_type multi-scan
_exptl_crystal_colour orange
_exptl_crystal_density_diffrn 1.446
_exptl_crystal_density_meas 0
_exptl_crystal_description 'prism frag'
_exptl_crystal_F_000 816
_exptl_crystal_size_max 0.15
_exptl_crystal_size_mid 0.13
_exptl_crystal_size_min 0.05
_refine_diff_density_max 1.167
_refine_diff_density_min -1.139
_refine_diff_density_rms 0.110
_refine_ls_extinction_method none
_refine_ls_goodness_of_fit_ref 0.989
_refine_ls_hydrogen_treatment constr
_refine_ls_matrix_type full
_refine_ls_number_parameters 469
_refine_ls_number_reflns 5152
_refine_ls_number_restraints 36
_refine_ls_restrained_S_all 0.985
_refine_ls_R_factor_all 0.0650
_refine_ls_R_factor_gt 0.0488
_refine_ls_shift/su_max 0.001
_refine_ls_shift/su_mean 0.000
_refine_ls_structure_factor_coef Fsqd
_refine_ls_weighting_details 'calc w=1/[\s^2^(Fo^2^)+(0.0570P)^2^+0.0000P] where P=(Fo^2^+2Fc^2^)/3'
_refine_ls_weighting_scheme calc
_refine_ls_wR_factor_gt 0.1159
_refine_ls_wR_factor_ref 0.1222
_reflns_number_gt 3985
_reflns_number_total 5152
_reflns_threshold_expression >2sigma(I)
_cod_data_source_file ja0662725si20060829_022032_1.cif
_cod_data_source_block 8
_cod_database_code 4111119

loop_
_symmetry_equiv_pos_as_xyz
'x, y, z'
'-x, -y, -z'

loop_
_atom_site_label
_atom_site_type_symbol
_atom_site_fract_x
_atom_site_fract_y
_atom_site_fract_z
_atom_site_U_iso_or_equiv
_atom_site_adp_type
_atom_site_occupancy
_atom_site_symmetry_multiplicity
_atom_site_calc_flag
_atom_site_refinement_flags
_atom_site_disorder_assembly
_atom_site_disorder_group
Rh1 Rh 0.06561(4) 0.20463(3) 0.81019(3) 0.01639(16) Uani 1 1 d . . .
P1 P 0.01315(13) 0.32327(9) 0.68969(9) 0.0155(3) Uani 1 1 d . . .
N1 N -0.1179(4) 0.0615(3) 0.7943(3) 0.0194(10) Uani 1 1 d . . .
C1 C -0.1096(6) 0.1501(4) 0.8199(3) 0.0193(12) Uani 1 1 d . . .
C2 C -0.2416(5) 0.2243(4) 0.8553(4) 0.0198(12) Uani 1 1 d . . .
C3 C -0.3005(5) 0.2367(4) 0.9534(4) 0.0223(12) Uani 1 1 d . . .
H3 H -0.2636 0.1916 0.9997 0.027 Uiso 1 1 calc R . .
C4 C -0.4123(5) 0.3140(4) 0.9834(4) 0.0254(13) Uani 1 1 d . . .
H4 H -0.4517 0.3221 1.0504 0.031 Uiso 1 1 calc R . .
C5 C -0.4664(5) 0.3787(4) 0.9178(4) 0.0254(13) Uani 1 1 d . . .
H5 H -0.5421 0.4326 0.9392 0.030 Uiso 1 1 calc R . .
C6 C -0.4122(5) 0.3667(4) 0.8201(4) 0.0199(12) Uani 1 1 d . . .
H6 H -0.4524 0.4112 0.7751 0.024 Uiso 1 1 calc R . .
C7 C -0.2991(5) 0.2896(4) 0.7876(4) 0.0201(12) Uani 1 1 d . . .
C8 C -0.2404(5) 0.2805(3) 0.6806(3) 0.0149(11) Uani 1 1 d . . .
C9 C -0.3311(6) 0.2624(4) 0.6329(4) 0.0204(12) Uani 1 1 d . . .
H9 H -0.4249 0.2551 0.6686 0.025 Uiso 1 1 calc R . .
C10 C -0.2858(6) 0.2549(4) 0.5336(4) 0.0217(12) Uani 1 1 d . . .
H10 H -0.3480 0.2413 0.5022 0.026 Uiso 1 1 calc R . .
C11 C -0.1502(6) 0.2674(3) 0.4810(4) 0.0205(12) Uani 1 1 d . . .
H11 H -0.1190 0.2625 0.4133 0.025 Uiso 1 1 calc R . .
C12 C -0.0593(6) 0.2872(4) 0.5277(4) 0.0216(12) Uani 1 1 d . . .
H12 H 0.0332 0.2972 0.4913 0.026 Uiso 1 1 calc R . .
C13 C -0.1030(5) 0.2924(3) 0.6279(3) 0.0166(11) Uani 1 1 d . . .
C14 C 0.0099(6) -0.0079(4) 0.7465(4) 0.0286(14) Uani 1 1 d . . .
H14A H 0.0208 -0.0734 0.7889 0.034 Uiso 1 1 calc R . .
H14B H 0.0929 0.0263 0.7347 0.034 Uiso 1 1 calc R . .
C15 C -0.0002(6) -0.0320(4) 0.6508(4) 0.0294(14) Uani 1 1 d . . .
H15A H -0.0065 0.0333 0.6073 0.035 Uiso 1 1 calc R . .
H15B H 0.0850 -0.0790 0.6192 0.035 Uiso 1 1 calc R . .
C16 C -0.1278(6) -0.0830(4) 0.6676(4) 0.0298(14) Uani 1 1 d . . .
H16A H -0.1344 -0.0970 0.6049 0.036 Uiso 1 1 calc R . .
H16B H -0.1191 -0.1502 0.7080 0.036 Uiso 1 1 calc R . .
C17 C -0.2580(6) -0.0130(4) 0.7173(4) 0.0288(13) Uani 1 1 d . . .
H17A H -0.3395 -0.0498 0.7331 0.035 Uiso 1 1 calc R . .
H17B H -0.2734 0.0500 0.6729 0.035 Uiso 1 1 calc R . .
C18 C -0.2473(6) 0.0193(4) 0.8097(4) 0.0235(12) Uani 1 1 d . . .
H18A H -0.3286 0.0726 0.8352 0.028 Uiso 1 1 calc R . .
H18B H -0.2510 -0.0418 0.8588 0.028 Uiso 1 1 calc R . .
C19 C -0.0830(5) 0.4462(3) 0.7362(3) 0.0150(11) Uani 1 1 d . . .
C20 C -0.1125(5) 0.4546(4) 0.8347(3) 0.0176(11) Uani 1 1 d . . .
H20 H -0.0788 0.3990 0.8754 0.021 Uiso 1 1 calc R . .
C21 C -0.1919(5) 0.5455(4) 0.8729(4) 0.0248(13) Uani 1 1 d . . .
H21 H -0.2113 0.5520 0.9397 0.030 Uiso 1 1 calc R . .
C22 C -0.2417(5) 0.6249(4) 0.8152(4) 0.0233(12) Uani 1 1 d . . .
H22 H -0.2961 0.6863 0.8418 0.028 Uiso 1 1 calc R . .
C23 C -0.2135(6) 0.6162(4) 0.7181(4) 0.0249(13) Uani 1 1 d . . .
H23 H -0.2479 0.6719 0.6778 0.030 Uiso 1 1 calc R . .
C24 C -0.1349(5) 0.5264(4) 0.6790(4) 0.0207(12) Uani 1 1 d . . .
H24 H -0.1170 0.5204 0.6123 0.025 Uiso 1 1 calc R . .
C25 C 0.1676(5) 0.3558(4) 0.5933(3) 0.0165(11) Uani 1 1 d . . .
C26 C 0.2084(5) 0.4523(4) 0.5737(3) 0.0197(12) Uani 1 1 d . . .
H26 H 0.1520 0.5079 0.6090 0.024 Uiso 1 1 calc R . .
C27 C 0.3305(6) 0.4685(4) 0.5033(4) 0.0247(13) Uani 1 1 d . . .
H27 H 0.3576 0.5356 0.4903 0.030 Uiso 1 1 calc R . .
C28 C 0.4150(6) 0.3888(4) 0.4509(4) 0.0260(13) Uani 1 1 d . . .
H28 H 0.4994 0.4009 0.4024 0.031 Uiso 1 1 calc R . .
C29 C 0.3746(5) 0.2912(4) 0.4702(4) 0.0205(12) Uani 1 1 d . . .
H29 H 0.4302 0.2362 0.4337 0.025 Uiso 1 1 calc R . .
C30 C 0.2540(5) 0.2738(4) 0.5422(3) 0.0187(12) Uani 1 1 d . . .
H30 H 0.2291 0.2059 0.5575 0.022 Uiso 1 1 calc R . .
C31 C 0.0735(6) 0.1507(4) 0.9613(4) 0.0257(13) Uani 1 1 d . . .
H31 H -0.0190 0.1392 1.0083 0.031 Uiso 1 1 calc R . .
C32 C 0.1510(6) 0.2182(4) 0.9942(4) 0.0257(13) Uani 1 1 d . . .
H32A H 0.2408 0.1767 0.9995 0.031 Uiso 1 1 calc R . .
H32B H 0.0951 0.2373 1.0594 0.031 Uiso 1 1 calc R . .
C33 C 0.1810(6) 0.3171(4) 0.9277(4) 0.0257(13) Uani 1 1 d . . .
H33A H 0.0999 0.3726 0.9471 0.031 Uiso 1 1 calc R . .
H33B H 0.2628 0.3397 0.9366 0.031 Uiso 1 1 calc R . .
C34 C 0.2098(5) 0.3058(4) 0.8223(4) 0.0190(12) Uani 1 1 d . . .
H34 H 0.2087 0.3732 0.7800 0.023 Uiso 1 1 calc R . .
C35 C 0.2892(5) 0.2221(4) 0.7752(4) 0.0181(11) Uani 1 1 d . . .
H35 H 0.3343 0.2404 0.7048 0.022 Uiso 1 1 calc R . .
C36 C 0.3734(5) 0.1317(4) 0.8203(4) 0.0227(12) Uani 1 1 d . . .
H36A H 0.3999 0.1561 0.8716 0.027 Uiso 1 1 calc R . .
H36B H 0.4605 0.1075 0.7703 0.027 Uiso 1 1 calc R . .
C37 C 0.2925(6) 0.0391(4) 0.8644(4) 0.0282(13) Uani 1 1 d . . .
H37A H 0.3096 -0.0075 0.8137 0.034 Uiso 1 1 calc R . .
H37B H 0.3300 -0.0009 0.9163 0.034 Uiso 1 1 calc R . .
C38 C 0.1381(6) 0.0705(4) 0.9055(4) 0.0264(13) Uani 1 1 d . . .
H38 H 0.0836 0.0116 0.9194 0.032 Uiso 1 1 calc R . .
S1 S 0.70398(14) 0.24963(10) 0.22621(9) 0.0232(3) Uani 1 1 d . A .
O1 O 0.7973(4) 0.1872(3) 0.1535(2) 0.0277(9) Uani 1 1 d . . .
O2 O 0.7164(4) 0.2206(3) 0.3215(2) 0.0323(10) Uani 1 1 d . . .
O3 O 0.5625(4) 0.2756(3) 0.2216(3) 0.0383(10) Uani 1 1 d . . .
C39 C 0.7708(7) 0.3717(5) 0.1918(5) 0.0383(16) Uani 1 1 d . . .
F1A F 0.909(3) 0.355(2) 0.1994(14) 0.053(7) Uani 0.50 1 d PU A 1
F2A F 0.677(3) 0.453(2) 0.242(2) 0.038(5) Uani 0.50 1 d PU A 1
F3A F 0.784(3) 0.418(2) 0.1059(19) 0.054(7) Uani 0.50 1 d PU A 1
F1B F 0.887(3) 0.368(2) 0.1991(19) 0.066(8) Uani 0.50 1 d PU A 2
F2B F 0.711(3) 0.437(2) 0.256(2) 0.038(4) Uani 0.50 1 d PU A 2
F3B F 0.771(3) 0.402(2) 0.0972(19) 0.050(6) Uani 0.50 1 d PU A 2

loop_
_atom_site_aniso_label
_atom_site_aniso_U_11
_atom_site_aniso_U_22
_atom_site_aniso_U_33
_atom_site_aniso_U_23
_atom_site_aniso_U_13
_atom_site_aniso_U_12
Rh1 0.0103(2) 0.0193(2) 0.0185(2) -0.00132(17) -0.00356(18) -0.00130(16)
P1 0.0109(8) 0.0179(7) 0.0163(7) -0.0037(6) -0.0022(6) -0.0008(5)
N1 0.008(2) 0.023(2) 0.027(2) -0.002(2) -0.006(2) -0.0002(18)
C1 0.023(3) 0.022(3) 0.013(3) 0.000(2) -0.009(2) 0.003(2)
C2 0.019(3) 0.019(3) 0.024(3) 0.001(2) -0.008(3) -0.009(2)
C3 0.013(3) 0.041(3) 0.015(3) -0.002(2) -0.005(2) -0.008(2)
C4 0.011(3) 0.048(3) 0.017(3) -0.013(3) 0.001(2) -0.003(3)
C5 0.009(3) 0.037(3) 0.027(3) -0.018(3) 0.003(3) 0.000(2)
C6 0.007(3) 0.027(3) 0.023(3) -0.006(2) -0.001(2) -0.001(2)
C7 0.014(3) 0.028(3) 0.021(3) -0.003(2) -0.006(2) -0.009(2)
C8 0.012(3) 0.011(2) 0.018(3) 0.000(2) -0.003(2) 0.002(2)
C9 0.015(3) 0.022(3) 0.022(3) 0.001(2) -0.005(2) -0.003(2)
C10 0.022(3) 0.021(3) 0.025(3) -0.003(2) -0.013(3) 0.002(2)
C11 0.025(3) 0.018(3) 0.019(3) -0.004(2) -0.009(3) 0.002(2)
C12 0.019(3) 0.020(3) 0.023(3) -0.002(2) -0.004(3) -0.001(2)
C13 0.017(3) 0.016(3) 0.016(3) -0.005(2) -0.004(2) 0.000(2)
C14 0.015(3) 0.020(3) 0.051(4) -0.006(3) -0.012(3) 0.002(2)
C15 0.023(4) 0.025(3) 0.038(3) -0.012(3) -0.004(3) 0.003(2)
C16 0.020(3) 0.025(3) 0.045(4) -0.011(3) -0.011(3) 0.001(2)
C17 0.021(3) 0.030(3) 0.040(3) -0.010(3) -0.013(3) -0.002(2)
C18 0.017(3) 0.021(3) 0.031(3) 0.002(2) -0.005(3) -0.005(2)
C19 0.009(3) 0.020(3) 0.016(3) -0.005(2) -0.001(2) -0.003(2)
C20 0.009(3) 0.021(3) 0.020(3) 0.001(2) 0.000(2) -0.006(2)
C21 0.019(3) 0.036(3) 0.019(3) -0.010(3) 0.000(3) -0.005(3)
C22 0.013(3) 0.023(3) 0.030(3) -0.008(2) 0.000(3) 0.001(2)
C23 0.017(3) 0.024(3) 0.031(3) -0.002(2) -0.006(3) 0.004(2)
C24 0.016(3) 0.024(3) 0.020(3) -0.003(2) -0.004(2) 0.000(2)
C25 0.013(3) 0.021(3) 0.013(3) 0.003(2) -0.005(2) 0.000(2)
C26 0.012(3) 0.023(3) 0.019(3) -0.003(2) 0.003(2) -0.003(2)
C27 0.020(3) 0.022(3) 0.028(3) 0.005(2) -0.003(3) -0.008(2)
C28 0.014(3) 0.042(3) 0.017(3) 0.004(3) 0.001(2) -0.007(3)
C29 0.012(3) 0.027(3) 0.021(3) -0.007(2) -0.004(2) 0.002(2)
C30 0.016(3) 0.017(3) 0.021(3) -0.003(2) -0.004(2) 0.000(2)
C31 0.025(3) 0.038(3) 0.014(3) 0.003(2) -0.008(3) -0.005(3)
C32 0.018(3) 0.038(3) 0.021(3) -0.005(3) -0.006(3) -0.003(2)
C33 0.022(3) 0.032(3) 0.026(3) -0.012(3) -0.008(3) -0.002(2)
C34 0.019(3) 0.018(3) 0.022(3) 0.001(2) -0.008(2) -0.007(2)
C35 0.005(3) 0.027(3) 0.019(3) 0.001(2) 0.001(2) -0.008(2)
C36 0.012(3) 0.031(3) 0.024(3) -0.006(2) -0.004(2) 0.003(2)
C37 0.023(4) 0.024(3) 0.037(3) 0.003(3) -0.014(3) 0.000(2)
C38 0.023(3) 0.022(3) 0.034(3) 0.007(3) -0.013(3) -0.006(2)
S1 0.0183(8) 0.0284(7) 0.0212(7) -0.0030(6) -0.0051(6) -0.0004(6)
O1 0.028(2) 0.030(2) 0.023(2) -0.0094(17) -0.0068(18) 0.0039(17)
O2 0.035(3) 0.044(2) 0.019(2) -0.0029(18) -0.0110(19) -0.0022(19)
O3 0.014(2) 0.057(3) 0.041(2) -0.004(2) -0.0069(19) -0.0018(19)
C39 0.028(5) 0.050(4) 0.029(4) -0.012(4) 0.008(3) -0.008(3)
F1A 0.015(8) 0.100(17) 0.046(9) -0.039(9) 0.017(6) -0.035(10)
F2A 0.039(12) 0.013(6) 0.055(9) -0.006(6) -0.017(7) 0.020(6)
F3A 0.081(13) 0.038(9) 0.030(8) -0.016(6) 0.016(9) -0.021(8)
F1B 0.030(12) 0.033(7) 0.126(16) -0.009(8) -0.011(10) -0.005(7)
F2B 0.032(12) 0.022(10) 0.051(10) -0.006(7) -0.005(7) 0.005(8)
F3B 0.102(11) 0.027(9) 0.039(9) 0.019(8) -0.040(9) -0.035(7)

loop_
_atom_type_symbol
_atom_type_description
_atom_type_scat_dispersion_real
_atom_type_scat_dispersion_imag
_atom_type_scat_source
C C 0.0033 0.0016 'International Tables Vol C Tables 4.2.6.8 and 6.1.1.4'
H H 0.0000 0.0000 'International Tables Vol C Tables 4.2.6.8 and 6.1.1.4'
N N 0.0061 0.0033 'International Tables Vol C Tables 4.2.6.8 and 6.1.1.4'
O O 0.0106 0.0060 'International Tables Vol C Tables 4.2.6.8 and 6.1.1.4'
P P 0.1023 0.0942 'International Tables Vol C Tables 4.2.6.8 and 6.1.1.4'
S S 0.1246 0.1234 'International Tables Vol C Tables 4.2.6.8 and 6.1.1.4'
Rh Rh -1.1178 0.9187 'International Tables Vol C Tables 4.2.6.8 and 6.1.1.4'
F F 0.0171 0.0103 'International Tables Vol C Tables 4.2.6.8 and 6.1.1.4'

loop_
_geom_angle_atom_site_label_1
_geom_angle_atom_site_label_2
_geom_angle_atom_site_label_3
_geom_angle
C1 Rh1 C35 162.38(18)
C1 Rh1 C34 161.71(18)
C35 Rh1 C34 35.89(17)
C1 Rh1 C38 93.79(19)
C35 Rh1 C38 79.65(19)
C34 Rh1 C38 94.58(18)
C1 Rh1 C31 97.6(2)
C35 Rh1 C31 86.6(2)
C34 Rh1 C31 80.09(19)
C38 Rh1 C31 35.70(18)
C1 Rh1 P1 85.99(14)
C35 Rh1 P1 97.44(13)
C34 Rh1 P1 88.74(13)
C38 Rh1 P1 169.35(14)
C31 Rh1 P1 154.86(14)
C25 P1 C19 106.3(2)
C25 P1 C13 105.2(2)
C19 P1 C13 101.3(2)
C25 P1 Rh1 113.25(15)
C19 P1 Rh1 111.40(15)
C13 P1 Rh1 118.13(16)
C1 N1 C18 125.9(4)
C1 N1 C14 120.6(4)
C18 N1 C14 113.5(4)
N1 C1 C2 118.7(4)
N1 C1 Rh1 126.9(4)
C2 C1 Rh1 114.3(3)
C3 C2 C7 119.4(5)
C3 C2 C1 121.3(4)
C7 C2 C1 119.0(4)
C4 C3 C2 120.3(5)
C5 C4 C3 120.4(5)
C4 C5 C6 120.6(5)
C5 C6 C7 120.3(5)
C6 C7 C2 119.0(5)
C6 C7 C8 118.9(4)
C2 C7 C8 122.1(4)
C9 C8 C13 119.5(4)
C9 C8 C7 117.2(5)
C13 C8 C7 123.2(4)
C10 C9 C8 120.8(5)
C11 C10 C9 119.9(5)
C10 C11 C12 119.7(5)
C11 C12 C13 120.8(5)
C8 C13 C12 119.2(4)
C8 C13 P1 119.4(3)
C12 C13 P1 121.3(4)
N1 C14 C15 109.6(4)
C16 C15 C14 110.3(5)
C17 C16 C15 110.1(4)
C16 C17 C18 111.7(4)
N1 C18 C17 112.5(4)
C24 C19 C20 119.5(4)
C24 C19 P1 122.1(3)
C20 C19 P1 118.3(4)
C21 C20 C19 119.4(5)
C22 C21 C20 120.5(5)
C21 C22 C23 120.1(5)
C22 C23 C24 120.1(5)
C19 C24 C23 120.4(4)
C26 C25 C30 119.2(5)
C26 C25 P1 124.0(4)
C30 C25 P1 116.7(4)
C27 C26 C25 120.1(4)
C26 C27 C28 121.2(5)
C27 C28 C29 119.0(5)
C30 C29 C28 120.1(4)
C29 C30 C25 120.3(4)
C38 C31 C32 123.9(5)
C38 C31 Rh1 71.9(3)
C32 C31 Rh1 111.2(3)
C31 C32 C33 114.4(4)
C34 C33 C32 114.0(4)
C35 C34 C33 125.8(5)
C35 C34 Rh1 71.8(3)
C33 C34 Rh1 108.0(3)
C34 C35 C36 124.4(4)
C34 C35 Rh1 72.3(3)
C36 C35 Rh1 112.8(3)
C35 C36 C37 112.9(4)
C38 C37 C36 114.0(4)
C31 C38 C37 126.2(5)
C31 C38 Rh1 72.4(3)
C37 C38 Rh1 108.9(3)
O2 S1 O1 115.6(2)
O2 S1 O3 114.5(2)
O1 S1 O3 115.1(2)
O2 S1 C39 103.0(3)
O1 S1 C39 101.9(3)
O3 S1 C39 104.2(3)
F1B C39 F3A 101.4(19)
F1B C39 F2B 94.5(17)
F3A C39 F2B 110.8(18)
F1B C39 F3B 110.0(19)
F3A C39 F3B 14(3)
F2B C39 F3B 119.0(15)
F1B C39 F2A 110.1(17)
F3A C39 F2A 96.9(17)
F2B C39 F2A 18.7(16)
F3B C39 F2A 102.9(16)
F1B C39 F1A 7(2)
F3A C39 F1A 103.3(17)
F2B C39 F1A 99.5(14)
F3B C39 F1A 110.6(16)
F2A C39 F1A 115.8(14)
F1B C39 S1 114.5(13)
F3A C39 S1 120.1(15)
F2B C39 S1 112.2(15)
F3B C39 S1 106.6(14)
F2A C39 S1 112.0(15)
F1A C39 S1 108.5(11)

loop_
_geom_bond_atom_site_label_1
_geom_bond_atom_site_label_2
_geom_bond_distance
Rh1 C1 2.009(5)
Rh1 C35 2.224(5)
Rh1 C34 2.230(5)
Rh1 C38 2.232(5)
Rh1 C31 2.237(5)
Rh1 P1 2.2907(13)
P1 C25 1.825(5)
P1 C19 1.831(4)
P1 C13 1.836(5)
N1 C1 1.307(6)
N1 C18 1.469(6)
N1 C14 1.478(6)
C1 C2 1.497(7)
C2 C3 1.394(7)
C2 C7 1.404(7)
C3 C4 1.379(7)
C4 C5 1.360(7)
C5 C6 1.384(7)
C6 C7 1.392(7)
C7 C8 1.507(7)
C8 C9 1.395(7)
C8 C13 1.396(7)
C9 C10 1.394(7)
C10 C11 1.382(7)
C11 C12 1.396(7)
C12 C13 1.402(7)
C14 C15 1.524(7)
C15 C16 1.514(7)
C16 C17 1.506(7)
C17 C18 1.522(7)
C19 C24 1.372(7)
C19 C20 1.396(6)
C20 C21 1.396(7)
C21 C22 1.361(7)
C22 C23 1.378(7)
C23 C24 1.386(7)
C25 C26 1.373(7)
C25 C30 1.404(6)
C26 C27 1.373(7)
C27 C28 1.384(7)
C28 C29 1.386(7)
C29 C30 1.376(7)
C31 C38 1.370(7)
C31 C32 1.516(7)
C32 C33 1.519(7)
C33 C34 1.505(7)
C34 C35 1.372(7)
C35 C36 1.518(7)
C36 C37 1.546(7)
C37 C38 1.497(8)
S1 O2 1.427(4)
S1 O1 1.431(3)
S1 O3 1.437(4)
S1 C39 1.805(7)
C39 F1B 1.22(3)
C39 F3A 1.29(3)
C39 F2B 1.30(3)
C39 F3B 1.38(3)
C39 F2A 1.42(3)
C39 F1A 1.42(3)
